data_4003454
loop_
_publ_author_name
'Li, Guijie'
'Zhao, Xiangdong'
'Fleetham, Tyler'
'Chen, Qidong'
'Zhan, Feng'
'Zheng, Jianbing'
'Yang, Yun-Fang'
'Lou, Weiwei'
'Yang, Yuning'
'Fang, Kun'
'Shao, Zongzhou'
'Zhang, Qisheng'
'She, Yuanbin'

_publ_section_title
;
 Tetradentate Platinum(II) Complexes for Highly Efficient Phosphorescent
 Emitters and Sky Blue OLEDs
;
_journal_name_full 'Chemistry of Materials'
_journal_paper_doi 10.1021/acs.chemmater.9b04263
_journal_year 2020
_chemical_formula_sum 'C26 H15 N3 O2 Pt'
_chemical_formula_weight 596.50
_space_group_IT_number 61
_space_group_name_Hall '-P 2ac 2ab'
_space_group_name_H-M_alt 'P b c a'
_symmetry_cell_setting orthorhombic
_symmetry_space_group_name_H-M 'P b c a'
_atom_sites_solution_hydrogens geom
_atom_sites_solution_primary direct
_atom_sites_solution_secondary difmap
_audit_creation_method SHELXL-97
_cell_angle_alpha 90.00
_cell_angle_beta 90.00
_cell_angle_gamma 90.00
_cell_formula_units_Z 8
_cell_length_a 19.991(7)
_cell_length_b 7.549(3)
_cell_length_c 25.310(9)
_cell_measurement_reflns_used 4881
_cell_measurement_temperature 296(2)
_cell_measurement_theta_max 26.70
_cell_measurement_theta_min 2.60
_cell_volume 3820(2)
_computing_cell_refinement 'Bruker SAINT'
_computing_data_collection 'Bruker APEX2'
_computing_data_reduction 'Bruker SAINT'
_computing_molecular_graphics 'Bruker SHELXTL'
_computing_publication_material 'Bruker SHELXTL'
_computing_structure_refinement 'SHELXL-97 (Sheldrick, 2008)'
_computing_structure_solution 'SHELXS-97 (Sheldrick, 2008)'
_diffrn_ambient_temperature 296(2)
_diffrn_measured_fraction_theta_full 0.999
_diffrn_measured_fraction_theta_max 0.999
_diffrn_measurement_device_type 'Bruker APEX-II CCD'
_diffrn_measurement_method '\f and \w scans'
_diffrn_radiation_monochromator graphite
_diffrn_radiation_source 'fine-focus sealed tube'
_diffrn_radiation_type MoK\a
_diffrn_radiation_wavelength 0.71073
_diffrn_reflns_av_R_equivalents 0.0564
_diffrn_reflns_av_sigmaI/netI 0.0426
_diffrn_reflns_limit_h_max 23
_diffrn_reflns_limit_h_min -23
_diffrn_reflns_limit_k_max 8
_diffrn_reflns_limit_k_min -8
_diffrn_reflns_limit_l_max 30
_diffrn_reflns_limit_l_min -22
_diffrn_reflns_number 17877
_diffrn_reflns_theta_full 24.99
_diffrn_reflns_theta_max 24.99
_diffrn_reflns_theta_min 1.90
_exptl_absorpt_coefficient_mu 7.379
_exptl_absorpt_correction_T_max 0.3668
_exptl_absorpt_correction_T_min 0.2499
_exptl_absorpt_correction_type multi-scan
_exptl_absorpt_process_details SADABS
_exptl_crystal_colour yellow
_exptl_crystal_density_diffrn 2.074
_exptl_crystal_density_method 'not measured'
_exptl_crystal_description block
_exptl_crystal_F_000 2288
_exptl_crystal_size_max 0.26
_exptl_crystal_size_mid 0.21
_exptl_crystal_size_min 0.17
_refine_diff_density_max 1.846
_refine_diff_density_min -1.071
_refine_diff_density_rms 0.128
_refine_ls_extinction_method none
_refine_ls_goodness_of_fit_ref 1.026
_refine_ls_hydrogen_treatment constr
_refine_ls_matrix_type full
_refine_ls_number_parameters 289
_refine_ls_number_reflns 3351
_refine_ls_number_restraints 0
_refine_ls_restrained_S_all 1.026
_refine_ls_R_factor_all 0.0444
_refine_ls_R_factor_gt 0.0300
_refine_ls_shift/su_max 0.000
_refine_ls_shift/su_mean 0.000
_refine_ls_structure_factor_coef Fsqd
_refine_ls_weighting_details 'calc w=1/[\s^2^(Fo^2^)+(0.0400P)^2^+0.1000P] where P=(Fo^2^+2Fc^2^)/3'
_refine_ls_weighting_scheme calc
_refine_ls_wR_factor_gt 0.0726
_refine_ls_wR_factor_ref 0.0769
_reflns_number_gt 2610
_reflns_number_total 3351
_reflns_threshold_expression >2sigma(I)
_cod_data_source_file cm9b04263_si_006.cif
_cod_data_source_block a
_cod_depositor_comments
;
The following automatic conversions were performed:

data item '_exptl_absorpt_correction_type' value 'Multi-scan' was
changed to 'multi-scan' in accordance with the
/home/data/users/saulius/crontab/automatic-downloads/rss-feeds/ACS/lib/dictionaries/cif_core.dic
dictionary named 'cif_core.dic' version 2.4.2 last updated on
2011-04-26.

data item '_symmetry_cell_setting' value 'Orthorhombic' was changed
to 'orthorhombic' in accordance with the
/home/data/users/saulius/crontab/automatic-downloads/rss-feeds/ACS/lib/dictionaries/cif_core.dic
dictionary named 'cif_core.dic' version 2.4.2 last updated on
2011-04-26.

Automatic conversion script
Id: cif_fix_values 7556 2019-12-06 15:28:31Z antanas 
;
_cod_original_sg_symbol_H-M 'Pbca '
_cod_database_code 4003454

loop_
_symmetry_equiv_pos_as_xyz
'x, y, z'
'-x+1/2, -y, z+1/2'
'-x, y+1/2, -z+1/2'
'x+1/2, -y+1/2, -z'
'-x, -y, -z'
'x-1/2, y, -z-1/2'
'x, -y-1/2, z-1/2'
'-x-1/2, y-1/2, z'

loop_
_atom_site_label
_atom_site_type_symbol
_atom_site_fract_x
_atom_site_fract_y
_atom_site_fract_z
_atom_site_U_iso_or_equiv
_atom_site_adp_type
_atom_site_occupancy
_atom_site_symmetry_multiplicity
_atom_site_calc_flag
_atom_site_refinement_flags
Pt1 Pt 0.443871(9) 0.07801(3) 0.220616(9) 0.03250(10) Uani 1 1 d .
C1 C 0.5764(3) -0.0544(7) 0.1479(3) 0.0430(15) Uani 1 1 d .
H1A H 0.6107 -0.0721 0.1722 0.052 Uiso 1 1 calc R
C2 C 0.5795(3) -0.0864(7) 0.0975(3) 0.0522(17) Uani 1 1 d .
H2A H 0.6167 -0.1312 0.0799 0.063 Uiso 1 1 calc R
C3 C 0.4814(3) 0.0149(7) 0.1140(2) 0.0404(14) Uani 1 1 d .
C4 C 0.4145(3) 0.0812(7) 0.1093(3) 0.0426(14) Uani 1 1 d .
C5 C 0.3838(3) 0.1203(8) 0.0620(3) 0.0570(18) Uani 1 1 d .
H5A H 0.4041 0.0921 0.0300 0.068 Uiso 1 1 calc R
C6 C 0.3222(3) 0.2022(9) 0.0633(3) 0.0613(19) Uani 1 1 d .
H6A H 0.3006 0.2321 0.0320 0.074 Uiso 1 1 calc R
C7 C 0.2925(3) 0.2400(8) 0.1115(3) 0.0525(17) Uani 1 1 d .
H7A H 0.2507 0.2944 0.1123 0.063 Uiso 1 1 calc R
C8 C 0.3241(3) 0.1979(7) 0.1583(3) 0.0416(14) Uani 1 1 d .
C9 C 0.3867(3) 0.1167(6) 0.1589(3) 0.0382(14) Uani 1 1 d .
C10 C 0.3058(2) 0.1901(7) 0.2528(2) 0.0379(14) Uani 1 1 d .
C11 C 0.3674(3) 0.1228(7) 0.2670(2) 0.0368(14) Uani 1 1 d .
C12 C 0.3694(2) 0.0699(6) 0.3206(2) 0.0315(12) Uani 1 1 d .
C13 C 0.3163(3) 0.0751(7) 0.3548(2) 0.0391(14) Uani 1 1 d .
C14 C 0.2563(3) 0.1543(8) 0.3382(3) 0.0490(17) Uani 1 1 d .
H14A H 0.2202 0.1663 0.3612 0.059 Uiso 1 1 calc R
C15 C 0.2526(2) 0.2133(8) 0.2872(3) 0.0445(16) Uani 1 1 d .
H15A H 0.2139 0.2696 0.2755 0.053 Uiso 1 1 calc R
C16 C 0.3365(3) -0.0044(7) 0.4038(2) 0.0393(14) Uani 1 1 d .
C17 C 0.4042(3) -0.0509(7) 0.3982(2) 0.0397(13) Uani 1 1 d .
C18 C 0.4365(3) -0.1431(8) 0.4382(3) 0.0443(15) Uani 1 1 d .
H18 H 0.4809 -0.1778 0.4347 0.053 Uiso 1 1 calc R
C19 C 0.4007(3) -0.1814(8) 0.4833(3) 0.0564(17) Uani 1 1 d .
H19A H 0.4216 -0.2437 0.5104 0.068 Uiso 1 1 calc R
C20 C 0.3356(3) -0.1311(9) 0.4896(3) 0.0614(19) Uani 1 1 d .
H20A H 0.3135 -0.1570 0.5210 0.074 Uiso 1 1 calc R
C21 C 0.3021(3) -0.0418(8) 0.4497(3) 0.0537(17) Uani 1 1 d .
H21A H 0.2577 -0.0081 0.4538 0.064 Uiso 1 1 calc R
C22 C 0.4925(3) 0.0392(6) 0.3360(2) 0.0323(12) Uani 1 1 d .
C23 C 0.5381(3) 0.0623(7) 0.3758(3) 0.0428(15) Uani 1 1 d .
H23A H 0.5249 0.0524 0.4109 0.051 Uiso 1 1 calc R
C24 C 0.6038(3) 0.1004(7) 0.3636(3) 0.0422(15) Uani 1 1 d .
H24A H 0.6356 0.1117 0.3902 0.051 Uiso 1 1 calc R
C25 C 0.6213(3) 0.1211(8) 0.3123(3) 0.0460(15) Uani 1 1 d .
H25A H 0.6655 0.1440 0.3030 0.055 Uiso 1 1 calc R
C26 C 0.5733(3) 0.1078(7) 0.2745(3) 0.0425(16) Uani 1 1 d .
H26A H 0.5851 0.1296 0.2396 0.051 Uiso 1 1 calc R
N1 N 0.5129(2) 0.0108(6) 0.1595(2) 0.0405(11) Uani 1 1 d .
N2 N 0.4254(2) -0.0019(6) 0.34742(18) 0.0335(11) Uani 1 1 d .
N3 N 0.5087(2) 0.0639(5) 0.2854(2) 0.0369(12) Uani 1 1 d .
O1 O 0.5195(2) -0.0439(5) 0.07394(16) 0.0483(11) Uani 1 1 d .
O2 O 0.29008(17) 0.2477(5) 0.20173(18) 0.0488(11) Uani 1 1 d .

loop_
_atom_site_aniso_label
_atom_site_aniso_U_11
_atom_site_aniso_U_22
_atom_site_aniso_U_33
_atom_site_aniso_U_23
_atom_site_aniso_U_13
_atom_site_aniso_U_12
Pt1 0.03334(15) 0.03228(14) 0.03190(17) 0.00103(10) -0.00322(9) -0.00059(8)
C1 0.046(3) 0.042(3) 0.041(4) 0.001(3) 0.003(3) 0.007(3)
C2 0.056(4) 0.046(4) 0.054(5) 0.005(3) 0.011(4) 0.012(3)
C3 0.055(4) 0.034(3) 0.032(4) 0.000(3) 0.000(3) -0.007(3)
C4 0.055(3) 0.036(3) 0.037(4) 0.002(3) -0.005(3) -0.008(3)
C5 0.068(4) 0.063(4) 0.040(4) 0.000(3) -0.008(4) -0.014(3)
C6 0.063(4) 0.070(5) 0.050(5) 0.019(4) -0.031(4) -0.010(4)
C7 0.039(3) 0.065(4) 0.053(5) 0.002(4) -0.016(3) -0.008(3)
C8 0.038(3) 0.043(3) 0.044(4) 0.005(3) -0.012(3) -0.009(3)
C9 0.042(3) 0.029(3) 0.044(4) -0.001(3) -0.011(3) -0.008(2)
C10 0.037(3) 0.035(3) 0.042(4) -0.003(3) -0.013(3) -0.001(2)
C11 0.035(3) 0.033(3) 0.042(4) -0.010(3) -0.005(3) -0.003(2)
C12 0.034(3) 0.031(3) 0.029(3) -0.003(2) -0.002(2) -0.004(2)
C13 0.030(3) 0.043(3) 0.045(4) -0.004(3) -0.003(3) -0.008(2)
C14 0.031(3) 0.056(4) 0.060(5) -0.023(4) 0.001(3) -0.004(3)
C15 0.026(3) 0.049(3) 0.058(5) -0.008(3) -0.007(3) 0.005(2)
C16 0.037(3) 0.040(3) 0.040(4) -0.006(3) 0.004(3) -0.005(3)
C17 0.043(3) 0.043(3) 0.032(4) -0.003(3) 0.003(3) 0.000(2)
C18 0.052(3) 0.039(3) 0.042(4) -0.003(3) 0.002(3) 0.003(3)
C19 0.075(5) 0.053(4) 0.041(4) 0.008(3) -0.005(4) -0.008(3)
C20 0.058(4) 0.083(5) 0.043(4) -0.004(4) 0.013(4) -0.023(4)
C21 0.038(3) 0.072(5) 0.051(5) -0.010(4) 0.009(3) -0.009(3)
C22 0.034(3) 0.034(3) 0.028(3) 0.004(3) 0.003(3) 0.007(2)
C23 0.041(3) 0.051(4) 0.036(4) 0.001(3) -0.006(3) 0.004(3)
C24 0.033(3) 0.054(4) 0.040(4) -0.001(3) -0.007(3) 0.001(3)
C25 0.037(3) 0.055(4) 0.046(4) -0.002(3) 0.001(3) -0.001(3)
C26 0.028(3) 0.048(4) 0.052(5) 0.003(3) 0.002(3) 0.000(2)
N1 0.046(3) 0.034(2) 0.042(3) 0.005(2) 0.004(3) -0.002(2)
N2 0.032(2) 0.033(2) 0.035(3) -0.002(2) 0.003(2) -0.0010(19)
N3 0.032(3) 0.032(2) 0.046(4) -0.001(2) -0.001(2) 0.0033(18)
O1 0.061(3) 0.051(2) 0.033(3) 0.001(2) 0.004(2) 0.003(2)
O2 0.036(2) 0.052(2) 0.058(3) 0.002(2) -0.009(2) 0.0058(19)

loop_
_atom_type_symbol
_atom_type_description
_atom_type_scat_dispersion_real
_atom_type_scat_dispersion_imag
_atom_type_scat_source
C C 0.0033 0.0016 'International Tables Vol C Tables 4.2.6.8 and 6.1.1.4'
H H 0.0000 0.0000 'International Tables Vol C Tables 4.2.6.8 and 6.1.1.4'
N N 0.0061 0.0033 'International Tables Vol C Tables 4.2.6.8 and 6.1.1.4'
O O 0.0106 0.0060 'International Tables Vol C Tables 4.2.6.8 and 6.1.1.4'
Pt Pt -1.7033 8.3905 'International Tables Vol C Tables 4.2.6.8 and 6.1.1.4'

loop_
_geom_angle_atom_site_label_1
_geom_angle_atom_site_label_2
_geom_angle_atom_site_label_3
_geom_angle
C11 Pt1 C9 89.8(2)
C11 Pt1 N3 91.3(2)
C9 Pt1 N3 173.94(18)
C11 Pt1 N1 168.8(2)
C9 Pt1 N1 80.4(2)
N3 Pt1 N1 99.0(2)
C2 C1 N1 108.3(6)
C2 C1 H1A 125.8
N1 C1 H1A 125.8
C1 C2 O1 109.9(6)
C1 C2 H2A 125.1
O1 C2 H2A 125.1
N1 C3 O1 112.4(5)
N1 C3 C4 121.9(5)
O1 C3 C4 125.7(6)
C5 C4 C9 124.2(6)
C5 C4 C3 124.2(6)
C9 C4 C3 111.4(5)
C6 C5 C4 118.2(7)
C6 C5 H5A 120.9
C4 C5 H5A 120.9
C5 C6 C7 119.8(6)
C5 C6 H6A 120.1
C7 C6 H6A 120.1
C8 C7 C6 120.7(6)
C8 C7 H7A 119.6
C6 C7 H7A 119.6
O2 C8 C7 113.8(5)
O2 C8 C9 124.7(6)
C7 C8 C9 121.5(6)
C8 C9 C4 115.6(6)
C8 C9 Pt1 126.7(5)
C4 C9 Pt1 117.1(4)
C11 C10 C15 124.7(6)
C11 C10 O2 123.7(5)
C15 C10 O2 111.6(5)
C10 C11 C12 112.2(5)
C10 C11 Pt1 127.2(5)
C12 C11 Pt1 120.3(4)
C13 C12 C11 125.2(5)
C13 C12 N2 108.8(5)
C11 C12 N2 126.0(5)
C12 C13 C14 119.1(6)
C12 C13 C16 108.3(5)
C14 C13 C16 132.5(6)
C15 C14 C13 117.8(6)
C15 C14 H14A 121.1
C13 C14 H14A 121.1
C14 C15 C10 120.7(5)
C14 C15 H15A 119.6
C10 C15 H15A 119.6
C21 C16 C17 120.9(6)
C21 C16 C13 132.3(5)
C17 C16 C13 106.7(5)
C18 C17 N2 131.3(5)
C18 C17 C16 119.9(6)
N2 C17 C16 108.5(5)
C19 C18 C17 117.9(5)
C19 C18 H18 121.0
C17 C18 H18 121.0
C20 C19 C18 122.3(6)
C20 C19 H19A 118.9
C18 C19 H19A 118.9
C19 C20 C21 120.7(6)
C19 C20 H20A 119.6
C21 C20 H20A 119.6
C16 C21 C20 118.2(6)
C16 C21 H21A 120.9
C20 C21 H21A 120.9
N3 C22 C23 121.7(5)
N3 C22 N2 117.4(5)
C23 C22 N2 120.8(5)
C22 C23 C24 119.8(6)
C22 C23 H23A 120.1
C24 C23 H23A 120.1
C25 C24 C23 119.0(6)
C25 C24 H24A 120.5
C23 C24 H24A 120.5
C24 C25 C26 118.9(6)
C24 C25 H25A 120.5
C26 C25 H25A 120.5
C25 C26 N3 123.0(6)
C25 C26 H26A 118.5
N3 C26 H26A 118.5
C3 N1 C1 105.2(5)
C3 N1 Pt1 108.7(4)
C1 N1 Pt1 145.6(4)
C17 N2 C22 122.3(5)
C17 N2 C12 107.5(4)
C22 N2 C12 124.8(4)
C22 N3 C26 117.4(5)
C22 N3 Pt1 127.5(4)
C26 N3 Pt1 114.6(4)
C3 O1 C2 104.1(5)
C8 O2 C10 123.6(4)

loop_
_geom_bond_atom_site_label_1
_geom_bond_atom_site_label_2
_geom_bond_distance
Pt1 C11 1.957(6)
Pt1 C9 1.958(6)
Pt1 N3 2.094(5)
Pt1 N1 2.135(5)
C1 C2 1.301(9)
C1 N1 1.392(7)
C1 H1A 0.9300
C2 O1 1.377(7)
C2 H2A 0.9300
C3 N1 1.313(7)
C3 O1 1.343(7)
C3 C4 1.432(8)
C4 C5 1.379(9)
C4 C9 1.397(8)
C5 C6 1.379(9)
C5 H5A 0.9300
C6 C7 1.387(9)
C6 H6A 0.9300
C7 C8 1.380(8)
C7 H7A 0.9300
C8 O2 1.346(7)
C8 C9 1.393(7)
C10 C11 1.380(7)
C10 C15 1.386(8)
C10 O2 1.400(7)
C11 C12 1.415(8)
C12 C13 1.369(7)
C12 N2 1.418(6)
C13 C14 1.404(8)
C13 C16 1.437(8)
C14 C15 1.367(9)
C14 H14A 0.9300
C15 H15A 0.9300
C16 C21 1.380(8)
C16 C17 1.406(7)
C17 C18 1.389(8)
C17 N2 1.402(7)
C18 C19 1.378(8)
C18 H18 0.9300
C19 C20 1.364(8)
C19 H19A 0.9300
C20 C21 1.387(9)
C20 H20A 0.9300
C21 H21A 0.9300
C22 N3 1.333(7)
C22 C23 1.370(8)
C22 N2 1.406(6)
C23 C24 1.378(8)
C23 H23A 0.9300
C24 C25 1.354(8)
C24 H24A 0.9300
C25 C26 1.357(8)
C25 H25A 0.9300
C26 N3 1.362(7)
C26 H26A 0.9300
